data_4035968
loop_
_publ_author_name
'Srinivasulu, Vunnam'
'Shehadeh, Ihsan'
'Khanfar, Monther A.'
'Malik, Omar G.'
'Tarazi, Hamadeh'
'Abu-Yousef, Imad A'
'Sebastian, Anusha'
'Baniowda, Nabil'
'O'Connor, Matthew John'
'Al-Tel, Taleb H'

_publ_section_title
;
 One-Pot Synthesis of Diverse Collections of Benzoxazepine and
 Indolopyrazine Fused to Heterocyclic Systems.
;
_journal_issue 2
_journal_name_full 'The Journal of organic chemistry'
_journal_page_first 934
_journal_page_last 948
_journal_paper_doi 10.1021/acs.joc.8b02878
_journal_volume 84
_journal_year 2019
_chemical_formula_moiety 'C19 H16 N2 O4'
_chemical_formula_sum 'C19 H16 N2 O4'
_chemical_formula_weight 336.34
_space_group_crystal_system monoclinic
_space_group_IT_number 14
_space_group_name_Hall '-P 2yn'
_space_group_name_H-M_alt 'P 1 21/n 1'
_atom_sites_solution_hydrogens geom
_atom_sites_solution_primary dual
_audit_creation_date 2018-10-25
_audit_creation_method
;
Olex2 1.2-ac3
(compiled 2017.01.05 svn.r3372 for Rigaku Oxford Diffraction, GUI svn.r5289)
;
_cell_angle_alpha 90
_cell_angle_beta 108.04(2)
_cell_angle_gamma 90
_cell_formula_units_Z 4
_cell_length_a 12.674(3)
_cell_length_b 7.0239(14)
_cell_length_c 18.455(4)
_cell_measurement_reflns_used 2181
_cell_measurement_temperature 293
_cell_measurement_theta_max 25.3200
_cell_measurement_theta_min 3.3960
_cell_volume 1562.1(6)
_computing_cell_refinement 'CrysAlisPro 1.171.38.46 (Rigaku OD, 2015)'
_computing_data_collection 'CrysAlisPro 1.171.38.46 (Rigaku OD, 2015)'
_computing_data_reduction 'CrysAlisPro 1.171.38.46 (Rigaku OD, 2015)'
_computing_molecular_graphics 'Olex2 (Dolomanov et al., 2009)'
_computing_publication_material 'Olex2 (Dolomanov et al., 2009)'
_computing_structure_refinement 'ShelXL (Sheldrick, 2015)'
_computing_structure_solution 'ShelXT (Sheldrick, 2015)'
_diffrn_ambient_temperature 293
_diffrn_detector 'CCD plate'
_diffrn_detector_area_resol_mean 8.0267
_diffrn_detector_type Eos
_diffrn_measured_fraction_theta_full 0.998
_diffrn_measured_fraction_theta_max 0.895
_diffrn_measurement_details
;
List of Runs (angles in degrees, time in seconds):

  # Type    Start    End  Width  t~exp~   \w     \q     \k     \f   Frames
--------------------------------------------------------------------------
  1  \w    -25.00  23.00   1.00   50.00    --  -16.36 -99.00 -30.00   48
  2  \w     23.00  71.00   1.00   50.00    --   16.98  57.00 120.00   48
  3  \w      8.00  81.00   1.00   50.00    --   16.98  57.00  60.00   73
  4  \w    -44.00  31.00   1.00   50.00    --   16.98 -57.00 120.00   75
  5  \w    -66.00 -41.00   1.00   50.00    --  -16.04 118.00-127.80   25
  6  \w    -72.00 -28.00   1.00   50.00    --  -16.04 129.00 156.53   44
  7  \w    -81.00 -47.00   1.00   50.00    --  -16.04 -77.00-180.00   34
  8  \w    -27.00   8.00   1.00   50.00    --  -16.04 118.00-127.80   35
  9  \w     35.00  73.00   1.00   50.00    --   16.83 178.00 120.00   38
;
_diffrn_measurement_device 'four-circle diffractometer'
_diffrn_measurement_device_type 'Xcalibur, Eos'
_diffrn_measurement_method '\w scans'
_diffrn_orient_matrix_type 'CrysAlisPro convention (1999,Acta A55,543-557)'
_diffrn_orient_matrix_UB_11 -0.0561842000
_diffrn_orient_matrix_UB_12 0.0013080000
_diffrn_orient_matrix_UB_13 -0.0005242000
_diffrn_orient_matrix_UB_21 -0.0174122000
_diffrn_orient_matrix_UB_22 0.0050448000
_diffrn_orient_matrix_UB_23 -0.0403538000
_diffrn_orient_matrix_UB_31 -0.0016237000
_diffrn_orient_matrix_UB_32 -0.1009285000
_diffrn_orient_matrix_UB_33 -0.0020411000
_diffrn_radiation_monochromator graphite
_diffrn_radiation_probe x-ray
_diffrn_radiation_type MoK\a
_diffrn_radiation_wavelength 0.71073
_diffrn_reflns_av_R_equivalents 0.0745
_diffrn_reflns_av_unetI/netI 0.0781
_diffrn_reflns_Laue_measured_fraction_full 0.998
_diffrn_reflns_Laue_measured_fraction_max 0.895
_diffrn_reflns_limit_h_max 16
_diffrn_reflns_limit_h_min -17
_diffrn_reflns_limit_k_max 9
_diffrn_reflns_limit_k_min -8
_diffrn_reflns_limit_l_max 24
_diffrn_reflns_limit_l_min -23
_diffrn_reflns_number 13215
_diffrn_reflns_point_group_measured_fraction_full 0.998
_diffrn_reflns_point_group_measured_fraction_max 0.895
_diffrn_reflns_theta_full 25.242
_diffrn_reflns_theta_max 29.264
_diffrn_reflns_theta_min 3.124
_diffrn_source 'fine-focus sealed X-ray tube'
_diffrn_source_type 'Enhance (Mo) X-ray Source'
_exptl_absorpt_coefficient_mu 0.102
_exptl_absorpt_correction_T_max 1.00000
_exptl_absorpt_correction_T_min 0.77148
_exptl_absorpt_correction_type multi-scan
_exptl_absorpt_process_details
;
CrysAlisPro 1.171.38.46 (Rigaku Oxford Diffraction, 2015)
Empirical absorption correction using spherical harmonics,
 implemented in SCALE3 ABSPACK scaling algorithm.
;
_exptl_crystal_colour colourless
_exptl_crystal_colour_primary colourless
_exptl_crystal_density_diffrn 1.430
_exptl_crystal_description needle
_exptl_crystal_F_000 704
_exptl_crystal_size_max 0.12
_exptl_crystal_size_mid 0.06
_exptl_crystal_size_min 0.02
_refine_diff_density_max 0.782
_refine_diff_density_min -0.482
_refine_diff_density_rms 0.159
_refine_ls_extinction_coef 0.13(3)
_refine_ls_extinction_expression Fc^*^=kFc[1+0.001xFc^2^\l^3^/sin(2\q)]^-1/4^
_refine_ls_extinction_method 'SHELXL-2014/7 (Sheldrick 2014'
_refine_ls_goodness_of_fit_ref 1.576
_refine_ls_hydrogen_treatment constr
_refine_ls_matrix_type full
_refine_ls_number_parameters 228
_refine_ls_number_reflns 3816
_refine_ls_number_restraints 0
_refine_ls_restrained_S_all 1.576
_refine_ls_R_factor_all 0.2238
_refine_ls_R_factor_gt 0.1689
_refine_ls_shift/su_max 0.000
_refine_ls_shift/su_mean 0.000
_refine_ls_structure_factor_coef Fsqd
_refine_ls_weighting_details 'w=1/[\s^2^(Fo^2^)+(0.2000P)^2^] where P=(Fo^2^+2Fc^2^)/3'
_refine_ls_weighting_scheme calc
_refine_ls_wR_factor_gt 0.4550
_refine_ls_wR_factor_ref 0.4844
_reflns_Friedel_coverage 0.000
_reflns_number_gt 2102
_reflns_number_total 3816
_reflns_threshold_expression 'I > 2\s(I)'
_cod_data_source_file jo8b02878_si_004.cif
_cod_data_source_block exp_2463
_cod_database_code 4035968
_shelx_shelxl_version_number 2014/7
_chemical_oxdiff_formula 'C19 H16 N2 O4'
_chemical_oxdiff_usercomment 'Raed 2162-repeat'
_shelx_space_group_comment
;
The symmetry employed for this shelxl refinement is uniquely defined
by the following loop, which should always be used as a source of
symmetry information in preference to the above space-group names.
They are only intended as comments.
;
_reflns_odcompleteness_completeness 91.83
_reflns_odcompleteness_iscentric 1
_reflns_odcompleteness_theta 26.32
_olex2_refinement_description
;
1. Fixed Uiso
 At 1.2 times of:
  All C(H) groups, All C(H,H) groups
 At 1.5 times of:
  All C(H,H,H) groups
2.a Ternary CH refined with riding coordinates:
 C009(H009)
2.b Secondary CH2 refined with riding coordinates:
 C00B(H00A,H00B), C00D(H00C,H00D)
2.c Aromatic/amide H refined with riding coordinates:
 C00H(H00H), C00I(H00I), C00J(H00J), C00K(H00K), C00L(H00L), C00M(H00M),
 C00N(H00N), C00O(H00O)
2.d Idealised Me refined as rotating group:
 C00P(H00E,H00F,H00G)
;
_olex2_date_sample_data_collection 2018-10-24
_olex2_submission_special_instructions 'No special instructions were received'
_oxdiff_exptl_absorpt_empirical_details
;
Empirical correction (ABSPACK) includes:
- Absorption correction using spherical harmonics
- Frame scaling
;
_oxdiff_exptl_absorpt_empirical_full_max 1.246
_oxdiff_exptl_absorpt_empirical_full_min 0.754

loop_
_space_group_symop_operation_xyz
'x, y, z'
'-x+1/2, y+1/2, -z+1/2'
'-x, -y, -z'
'x-1/2, -y-1/2, z-1/2'

loop_
_atom_site_label
_atom_site_type_symbol
_atom_site_fract_x
_atom_site_fract_y
_atom_site_fract_z
_atom_site_U_iso_or_equiv
_atom_site_adp_type
_atom_site_occupancy
_atom_site_site_symmetry_order
_atom_site_calc_flag
_atom_site_refinement_flags_posn
O001 O 0.5171(3) 0.9192(7) 0.2536(2) 0.0597(13) Uani 1 1 d .
O002 O 0.4307(4) 0.7727(7) 0.4977(3) 0.0680(15) Uani 1 1 d .
N003 N 0.3781(4) 0.8209(6) 0.3693(3) 0.0431(12) Uani 1 1 d .
N004 N 0.1900(4) 0.8568(7) 0.2959(3) 0.0479(13) Uani 1 1 d .
O005 O 0.7204(4) 0.7230(8) 0.3828(3) 0.0758(16) Uani 1 1 d .
O006 O 0.6602(4) 0.4529(9) 0.3171(3) 0.0838(18) Uani 1 1 d .
C007 C 0.2951(4) 0.8465(7) 0.3002(3) 0.0411(13) Uani 1 1 d .
C008 C 0.3562(5) 0.8030(8) 0.4382(4) 0.0487(15) Uani 1 1 d .
C009 C 0.4971(4) 0.8210(9) 0.3748(4) 0.0502(15) Uani 1 1 d .
H009 H 0.5387 0.8472 0.4281 0.060 Uiso 1 1 calc R
C00A C 0.3163(5) 0.8503(7) 0.2237(3) 0.0423(13) Uani 1 1 d .
C00B C 0.5297(5) 0.6215(9) 0.3576(4) 0.0536(16) Uani 1 1 d .
H00A H 0.5217 0.5350 0.3965 0.064 Uiso 1 1 calc R
H00B H 0.4791 0.5800 0.3091 0.064 Uiso 1 1 calc R
C00C C 0.4136(5) 0.8764(8) 0.2054(4) 0.0474(14) Uani 1 1 d .
C00D C 0.5256(5) 0.9754(9) 0.3287(4) 0.0519(16) Uani 1 1 d .
H00C H 0.4765 1.0827 0.3266 0.062 Uiso 1 1 calc R
H00D H 0.6009 1.0177 0.3541 0.062 Uiso 1 1 calc R
C00E C 0.2379(5) 0.8142(8) 0.4329(4) 0.0490(15) Uani 1 1 d .
C00F C 0.1614(5) 0.8425(8) 0.3618(4) 0.0509(16) Uani 1 1 d .
C00G C 0.6455(5) 0.6098(10) 0.3544(4) 0.0569(17) Uani 1 1 d .
C00H C 0.2191(5) 0.8203(8) 0.1618(4) 0.0520(15) Uani 1 1 d .
H00H H 0.1516 0.8095 0.1715 0.062 Uiso 1 1 calc R
C00I C 0.2206(6) 0.8067(10) 0.0886(4) 0.0607(17) Uani 1 1 d .
H00I H 0.1548 0.7876 0.0493 0.073 Uiso 1 1 calc R
C00J C 0.4144(6) 0.8596(9) 0.1301(4) 0.0585(17) Uani 1 1 d .
H00J H 0.4812 0.8754 0.1197 0.070 Uiso 1 1 calc R
C00K C 0.0480(5) 0.8493(9) 0.3553(4) 0.0572(17) Uani 1 1 d .
H00K H -0.0046 0.8633 0.3077 0.069 Uiso 1 1 calc R
C00L C 0.3223(6) 0.8216(10) 0.0721(4) 0.0603(17) Uani 1 1 d .
H00L H 0.3252 0.8056 0.0227 0.072 Uiso 1 1 calc R
C00M C 0.2078(6) 0.7949(10) 0.4982(4) 0.0614(17) Uani 1 1 d .
H00M H 0.2606 0.7774 0.5455 0.074 Uiso 1 1 calc R
C00N C 0.0148(6) 0.8352(11) 0.4188(5) 0.074(2) Uani 1 1 d .
H00N H -0.0599 0.8472 0.4147 0.089 Uiso 1 1 calc R
C00O C 0.0934(6) 0.8029(12) 0.4901(5) 0.076(2) Uani 1 1 d .
H00O H 0.0698 0.7864 0.5326 0.091 Uiso 1 1 calc R
C00P C 0.7670(8) 0.4250(18) 0.3100(6) 0.126(4) Uani 1 1 d .
H00E H 0.7757 0.5044 0.2698 0.190 Uiso 1 1 calc GR
H00F H 0.7756 0.2940 0.2981 0.190 Uiso 1 1 calc GR
H00G H 0.8223 0.4578 0.3570 0.190 Uiso 1 1 calc GR

loop_
_atom_site_aniso_label
_atom_site_aniso_U_11
_atom_site_aniso_U_22
_atom_site_aniso_U_33
_atom_site_aniso_U_23
_atom_site_aniso_U_13
_atom_site_aniso_U_12
O001 0.040(2) 0.086(3) 0.053(3) -0.002(2) 0.0158(19) -0.013(2)
O002 0.053(3) 0.101(4) 0.048(3) 0.002(2) 0.013(2) 0.007(2)
N003 0.036(2) 0.050(3) 0.044(3) -0.003(2) 0.014(2) 0.002(2)
N004 0.036(2) 0.049(3) 0.060(3) 0.002(2) 0.017(2) -0.0005(19)
O005 0.047(3) 0.106(4) 0.073(4) -0.010(3) 0.015(2) 0.003(3)
O006 0.060(3) 0.102(4) 0.089(4) -0.022(3) 0.023(3) 0.022(3)
C007 0.035(3) 0.036(3) 0.052(3) -0.003(2) 0.013(2) 0.001(2)
C008 0.044(3) 0.051(3) 0.051(4) -0.005(3) 0.014(3) -0.004(3)
C009 0.032(3) 0.059(3) 0.056(4) -0.015(3) 0.008(2) -0.003(2)
C00A 0.044(3) 0.031(3) 0.053(3) -0.002(2) 0.017(3) -0.003(2)
C00B 0.044(3) 0.058(4) 0.057(4) 0.005(3) 0.014(3) 0.007(3)
C00C 0.046(3) 0.039(3) 0.054(4) 0.000(2) 0.012(3) 0.000(2)
C00D 0.044(3) 0.054(3) 0.060(4) -0.006(3) 0.019(3) -0.013(3)
C00E 0.046(3) 0.050(3) 0.057(4) -0.002(3) 0.024(3) -0.002(2)
C00F 0.043(3) 0.046(3) 0.068(4) -0.001(3) 0.024(3) -0.002(2)
C00G 0.042(3) 0.078(4) 0.048(4) 0.012(3) 0.010(3) 0.019(3)
C00H 0.044(3) 0.050(3) 0.056(4) 0.001(3) 0.006(3) -0.004(2)
C00I 0.056(4) 0.067(4) 0.051(4) 0.000(3) 0.004(3) 0.002(3)
C00J 0.057(4) 0.067(4) 0.054(4) 0.009(3) 0.021(3) 0.003(3)
C00K 0.041(3) 0.064(4) 0.074(5) 0.005(3) 0.027(3) 0.006(3)
C00L 0.061(4) 0.070(4) 0.055(4) 0.004(3) 0.026(3) 0.006(3)
C00M 0.055(4) 0.072(4) 0.059(4) -0.008(3) 0.020(3) -0.008(3)
C00N 0.054(4) 0.076(5) 0.105(7) 0.000(4) 0.044(4) -0.002(3)
C00O 0.067(5) 0.096(6) 0.078(6) 0.011(4) 0.044(4) 0.011(4)
C00P 0.087(6) 0.186(11) 0.112(8) -0.020(7) 0.040(6) 0.072(7)

loop_
_atom_type_symbol
_atom_type_description
_atom_type_scat_dispersion_real
_atom_type_scat_dispersion_imag
_atom_type_scat_source
C C 0.0033 0.0016 'International Tables Vol C Tables 4.2.6.8 and 6.1.1.4'
H H 0.0000 0.0000 'International Tables Vol C Tables 4.2.6.8 and 6.1.1.4'
N N 0.0061 0.0033 'International Tables Vol C Tables 4.2.6.8 and 6.1.1.4'
O O 0.0106 0.0060 'International Tables Vol C Tables 4.2.6.8 and 6.1.1.4'

loop_
_geom_angle_atom_site_label_1
_geom_angle_atom_site_label_2
_geom_angle_atom_site_label_3
_geom_angle
C00C O001 C00D 117.7(4)
C007 N003 C009 121.9(5)
C008 N003 C007 122.8(5)
C008 N003 C009 115.2(5)
C007 N004 C00F 118.9(5)
C00G O006 C00P 116.8(7)
N003 C007 C00A 123.6(5)
N004 C007 N003 121.9(5)
N004 C007 C00A 114.3(5)
O002 C008 N003 121.4(6)
O002 C008 C00E 123.6(6)
N003 C008 C00E 115.0(5)
N003 C009 H009 106.7
N003 C009 C00B 108.7(4)
N003 C009 C00D 112.6(5)
C00B C009 H009 106.7
C00D C009 H009 106.7
C00D C009 C00B 115.0(5)
C00C C00A C007 130.9(5)
C00C C00A C00H 116.2(6)
C00H C00A C007 112.9(5)
C009 C00B H00A 108.9
C009 C00B H00B 108.9
H00A C00B H00B 107.8
C00G C00B C009 113.1(5)
C00G C00B H00A 108.9
C00G C00B H00B 108.9
O001 C00C C00A 128.0(6)
O001 C00C C00J 111.3(5)
C00A C00C C00J 120.7(6)
O001 C00D C009 113.4(5)
O001 C00D H00C 108.9
O001 C00D H00D 108.9
C009 C00D H00C 108.9
C009 C00D H00D 108.9
H00C C00D H00D 107.7
C00F C00E C008 118.0(6)
C00M C00E C008 119.3(6)
C00M C00E C00F 122.8(6)
N004 C00F C00E 123.4(5)
N004 C00F C00K 117.7(6)
C00E C00F C00K 118.9(6)
O005 C00G O006 122.7(6)
O005 C00G C00B 126.2(6)
O006 C00G C00B 111.1(6)
C00A C00H H00H 118.8
C00I C00H C00A 122.5(6)
C00I C00H H00H 118.8
C00H C00I H00I 119.9
C00H C00I C00L 120.1(6)
C00L C00I H00I 119.9
C00C C00J H00J 118.8
C00L C00J C00C 122.5(6)
C00L C00J H00J 118.8
C00F C00K H00K 119.9
C00N C00K C00F 120.2(7)
C00N C00K H00K 119.9
C00I C00L H00L 121.1
C00J C00L C00I 117.9(6)
C00J C00L H00L 121.1
C00E C00M H00M 121.4
C00E C00M C00O 117.2(7)
C00O C00M H00M 121.4
C00K C00N H00N 120.0
C00K C00N C00O 119.9(7)
C00O C00N H00N 120.0
C00M C00O H00O 119.5
C00N C00O C00M 120.9(7)
C00N C00O H00O 119.5
O006 C00P H00E 109.5
O006 C00P H00F 109.5
O006 C00P H00G 109.5
H00E C00P H00F 109.5
H00E C00P H00G 109.5
H00F C00P H00G 109.5

loop_
_geom_bond_atom_site_label_1
_geom_bond_atom_site_label_2
_geom_bond_distance
O001 C00C 1.370(7)
O001 C00D 1.412(7)
O002 C008 1.225(8)
N003 C007 1.391(7)
N003 C008 1.388(8)
N003 C009 1.481(6)
N004 C007 1.312(6)
N004 C00F 1.375(8)
O005 C00G 1.225(8)
O006 C00G 1.342(8)
O006 C00P 1.415(9)
C007 C00A 1.517(8)
C008 C00E 1.475(8)
C009 H009 0.9800
C009 C00B 1.522(8)
C009 C00D 1.489(9)
C00A C00C 1.389(8)
C00A C00H 1.412(8)
C00B H00A 0.9700
C00B H00B 0.9700
C00B C00G 1.489(8)
C00C C00J 1.399(9)
C00D H00C 0.9700
C00D H00D 0.9700
C00E C00F 1.384(9)
C00E C00M 1.377(9)
C00F C00K 1.406(7)
C00H H00H 0.9300
C00H C00I 1.361(10)
C00I H00I 0.9300
C00I C00L 1.416(9)
C00J H00J 0.9300
C00J C00L 1.343(10)
C00K H00K 0.9300
C00K C00N 1.365(10)
C00L H00L 0.9300
C00M H00M 0.9300
C00M C00O 1.413(9)
C00N H00N 0.9300
C00N C00O 1.401(12)
C00O H00O 0.9300
C00P H00E 0.9600
C00P H00F 0.9600
C00P H00G 0.9600
